data_1537076
loop_
_publ_author_name
'Kritikos, M.'
'Wikstad, E.'
'Wallden, K.'

_publ_section_title
;
 Hydrothermal syntheses, characterization and magnetic properties of three
 isostructural chain borophosphates; N H4 M(III) (B P2 O8 (O H)) with M =
 V or Fe and N H4 (Fe(III)0.53 V(III)0.47) (B P2 O8 (O H))
;
_journal_name_full 'Solid State Sciences'
_journal_page_first 649
_journal_page_last 658
_journal_volume 3
_journal_year 2001
_chemical_formula_sum 'B H5 N O9 P2 V'
_chemical_name_systematic '(N H4) V (B P2 O8 (O H))'
_space_group_IT_number 14
_symmetry_space_group_name_Hall '-P 2ybc'
_symmetry_space_group_name_H-M 'P 1 21/c 1'
_cell_angle_alpha 90
_cell_angle_beta 102.26
_cell_angle_gamma 90
_cell_formula_units_Z 4
_cell_length_a 9.4253
_cell_length_b 8.2691
_cell_length_c 9.6969
_cell_volume 738.528
_citation_journal_id_ASTM SSSCFJ
_cod_data_source_file Kritikos_SSSCFJ_2001_56.cif
_cod_data_source_block H5B1N1O9P2V1
_cod_original_cell_volume 738.5283
_cod_original_formula_sum 'H5 B1 N1 O9 P2 V1'
_cod_database_code 1537076

loop_
_symmetry_equiv_pos_as_xyz
x,y,z
-x,y+1/2,-z+1/2
-x,-y,-z
x,-y-1/2,z-1/2

loop_
_atom_site_label
_atom_site_type_symbol
_atom_site_fract_x
_atom_site_fract_y
_atom_site_fract_z
_atom_site_occupancy
_atom_site_U_iso_or_equiv
H3 H+1 0.187 0.52 0.505 1 0.0
V1 V+3 0.21327 0.14884 0.4325 1 0.0
O5 O-2 0.3687 0.2755 0.5592 1 0.0
O1 O-2 0.112 0.3447 0.3452 1 0.0
H1 H+1 -0.379 0.089 0.508 1 0.0
H4 H+1 0.183 0.555 0.668 1 0.0
H2 H+1 0.132 0.654 0.544 1 0.0
O3 O-2 0.0758 0.0065 0.3073 1 0.0
N1 N-3 0.1791 0.5964 0.5615 1 0.0
H5 H+1 -0.278 0.377 0.423 1 0.0
O8 O-2 0.4088 0.4196 0.2642 1 0.0
O2 O-2 0.0894 0.1658 0.5784 1 0.0
O4 O-2 0.3476 0.1281 0.2996 1 0.0
O9 O-2 0.5892 0.2107 0.255 1 0.0
P1 P+5 0.07568 0.437 0.20548 1 0.0
P2 P+5 0.42237 0.24227 0.21707 1 0.0
O6 O-2 0.3173 -0.0522 0.5359 1 0.0
O7 O-2 0.1857 0.5815 0.2191 1 0.0
B1 B+3 0.3336 -0.0624 0.6919 1 0.0
